data_1560914
loop_
_publ_author_name
'Cramer, Alisha J.'
'Cole, Jacqueline M.'

_publ_section_title
;
 Host-guest prospects of neodymium and gadolinium ultraphosphate
 frameworks for nuclear waste storage: Multi-temperature topological
 analysis of nanoporous cages in RP5O14
;
_journal_name_full 'Journal of Solid State Chemistry'
_journal_page_first 250
_journal_page_last 257
_journal_paper_doi 10.1016/j.jssc.2018.07.020
_journal_volume 266
_journal_year 2018
_chemical_formula_sum 'Gd O14 P5'
_chemical_formula_weight 536.10
_space_group_IT_number 14
_space_group_name_Hall '-P 2ybc'
_space_group_name_H-M_alt 'P 1 21/c 1'
_symmetry_cell_setting monoclinic
_symmetry_space_group_name_H-M 'P 1 21/c 1'
_atom_sites_solution_hydrogens none
_atom_sites_solution_primary direct
_atom_sites_solution_secondary difmap
_audit_creation_method SHELXL-97
_cell_angle_alpha 90.00
_cell_angle_beta 90.00(3)
_cell_angle_gamma 90.00
_cell_formula_units_Z 4
_cell_length_a 8.7400(17)
_cell_length_b 8.9860(18)
_cell_length_c 13.040(3)
_cell_measurement_reflns_used 512
_cell_measurement_temperature 440(2)
_cell_measurement_theta_max 28.28
_cell_measurement_theta_min 2.0
_cell_volume 1024.1(4)
_computing_cell_refinement
;
Rigaku CrystalClear-SM Expert 2.0
;
_computing_data_collection 'Rigaku CrystalClear-SM Expert 2.0'
_computing_data_reduction
;
Rigaku CrystalClear-SM Expert 2.0
;
_computing_molecular_graphics
;
SHELXTL-PLUS (Sheldrick, 1995)
;
_computing_publication_material 'SHELXL-97 (Sheldrick, 1997)'
_computing_structure_refinement 'SHELXL-97 (Sheldrick, 1997)'
_computing_structure_solution 'SHELXS-97 (Sheldrick, 1990)'
_diffrn_ambient_temperature 440(2)
_diffrn_measured_fraction_theta_full 0.811
_diffrn_measured_fraction_theta_max 0.811
_diffrn_measurement_device_type 'Rigaku Saturn 724+ CCD'
_diffrn_measurement_method '\w scans'
_diffrn_radiation_monochromator graphite
_diffrn_radiation_source 'fine-focus sealed tube'
_diffrn_radiation_type MoK\a
_diffrn_radiation_wavelength 0.71073
_diffrn_reflns_av_R_equivalents 0.0425
_diffrn_reflns_av_sigmaI/netI 0.0273
_diffrn_reflns_limit_h_max 9
_diffrn_reflns_limit_h_min -11
_diffrn_reflns_limit_k_max 12
_diffrn_reflns_limit_k_min -9
_diffrn_reflns_limit_l_max 14
_diffrn_reflns_limit_l_min -17
_diffrn_reflns_number 4035
_diffrn_reflns_theta_full 30.61
_diffrn_reflns_theta_max 30.61
_diffrn_reflns_theta_min 1.56
_diffrn_standards_decay_% 0
_diffrn_standards_interval_count 0
_diffrn_standards_interval_time 0
_diffrn_standards_number 0
_exptl_absorpt_coefficient_mu 7.345
_exptl_absorpt_correction_T_max 0.105
_exptl_absorpt_correction_T_min 0.069
_exptl_absorpt_correction_type empirical
_exptl_absorpt_process_details
;
T. Higashi, ABSCOR, empirical absorption correction
;
_exptl_crystal_colour colourless
_exptl_crystal_density_diffrn 3.477
_exptl_crystal_density_method 'not measured'
_exptl_crystal_description block
_exptl_crystal_F_000 1004
_exptl_crystal_size_max 0.4
_exptl_crystal_size_mid 0.4
_exptl_crystal_size_min 0.3
_refine_diff_density_max 1.952
_refine_diff_density_min -1.332
_refine_diff_density_rms 0.219
_refine_ls_extinction_coef 0.0116(6)
_refine_ls_extinction_expression Fc^*^=kFc[1+0.001xFc^2^\l^3^/sin(2\q)]^-1/4^
_refine_ls_extinction_method SHELXL
_refine_ls_goodness_of_fit_ref 1.130
_refine_ls_hydrogen_treatment none
_refine_ls_matrix_type full
_refine_ls_number_parameters 183
_refine_ls_number_reflns 2562
_refine_ls_number_restraints 0
_refine_ls_restrained_S_all 1.130
_refine_ls_R_factor_all 0.0291
_refine_ls_R_factor_gt 0.0290
_refine_ls_shift/su_max 0.000
_refine_ls_shift/su_mean 0.000
_refine_ls_structure_factor_coef Fsqd
_refine_ls_weighting_details 'calc w=1/[\s^2^(Fo^2^)+(0.0469P)^2^+2.3260P] where P=(Fo^2^+2Fc^2^)/3'
_refine_ls_weighting_scheme calc
_refine_ls_wR_factor_gt 0.0773
_refine_ls_wR_factor_ref 0.0774
_reflns_number_gt 2547
_reflns_number_total 2562
_reflns_threshold_expression >2sigma(I)
_cod_data_source_file 2gd440i2-1bmono.cif
_cod_data_source_block 2gd440i2-1b
_cod_original_sg_symbol_H-M P2(1)/c
_cod_database_code 1560914

loop_
_symmetry_equiv_pos_as_xyz
'x, y, z'
'-x, y+1/2, -z+1/2'
'-x, -y, -z'
'x, -y-1/2, z-1/2'

loop_
_atom_site_label
_atom_site_type_symbol
_atom_site_fract_x
_atom_site_fract_y
_atom_site_fract_z
_atom_site_U_iso_or_equiv
_atom_site_adp_type
_atom_site_occupancy
_atom_site_symmetry_multiplicity
_atom_site_calc_flag
_atom_site_refinement_flags
_atom_site_disorder_assembly
_atom_site_disorder_group
Gd1 Gd 0.777053(19) 0.189869(17) 0.99988(3) 0.01010(10) Uani 1 1 d . . .
P1 P 1.2639(4) 0.45146(16) 0.83594(12) 0.0110(5) Uani 1 1 d . . .
P2 P 1.2627(3) 0.45059(16) 1.16569(12) 0.0105(5) Uani 1 1 d . . .
P3 P 1.18495(12) 0.24493(10) 1.00142(17) 0.01071(17) Uani 1 1 d . . .
P4 P 0.5009(3) -0.0005(2) 1.17235(7) 0.01052(18) Uani 1 1 d . . .
P5 P 0.9963(4) -0.0023(3) 1.20192(8) 0.0113(2) Uani 1 1 d . . .
O1 O 1.0311(4) 0.3109(3) 1.0054(5) 0.0182(7) Uani 1 1 d . . .
O2 O 1.2809(16) 0.3122(5) 1.0933(4) 0.0238(13) Uani 1 1 d . . .
O3 O 1.2886(14) 0.3112(4) 0.9052(4) 0.0150(12) Uani 1 1 d . . .
O4 O 0.7222(11) 0.4016(5) 1.1138(4) 0.0284(14) Uani 1 1 d . . .
O5 O 0.7330(9) 0.4077(5) 0.8877(4) 0.0209(10) Uani 1 1 d . . .
O6 O 0.5809(9) 0.1182(7) 1.1158(4) 0.0234(13) Uani 1 1 d . . .
O7 O 0.9112(10) 0.1211(6) 1.1470(4) 0.0237(14) Uani 1 1 d . . .
O8 O 0.9160(8) 0.1122(6) 0.8500(4) 0.0204(13) Uani 1 1 d . . .
O9 O 1.1014(9) 0.4180(8) 0.7867(5) 0.0271(14) Uani 1 1 d . . .
O10 O 0.7906(4) -0.0824(4) 0.9989(5) 0.0244(7) Uani 1 1 d . . .
O11 O 0.5815(8) 0.1194(5) 0.8816(4) 0.0188(12) Uani 1 1 d . . .
O12 O 1.3842(11) 0.4199(6) 1.2475(5) 0.0312(17) Uani 1 1 d . . .
O13 O 1.1180(7) 0.4109(6) 1.2243(5) 0.0189(12) Uani 1 1 d . . .
O14 O 1.3898(8) 0.4163(6) 0.7521(4) 0.0187(12) Uani 1 1 d . . .

loop_
_atom_site_aniso_label
_atom_site_aniso_U_11
_atom_site_aniso_U_22
_atom_site_aniso_U_33
_atom_site_aniso_U_23
_atom_site_aniso_U_13
_atom_site_aniso_U_12
Gd1 0.00935(15) 0.00988(13) 0.01107(13) 0.00013(12) -0.0003(6) -0.00004(5)
P1 0.0115(14) 0.0124(6) 0.0091(6) -0.0012(5) -0.0006(10) -0.0041(7)
P2 0.0073(13) 0.0108(6) 0.0135(7) -0.0014(5) -0.0020(10) 0.0038(6)
P3 0.0119(4) 0.0085(4) 0.0117(4) 0.0014(7) -0.0027(10) -0.0009(3)
P4 0.0077(4) 0.0129(4) 0.0110(4) 0.0019(8) 0.0030(12) 0.0004(3)
P5 0.0082(5) 0.0146(4) 0.0111(4) -0.0033(8) 0.0058(10) -0.0001(3)
O1 0.0138(15) 0.0207(14) 0.0201(17) -0.0100(19) 0.006(3) -0.0023(9)
O2 0.013(3) 0.045(3) 0.013(2) -0.0125(18) 0.001(3) 0.008(3)
O3 0.016(3) 0.0075(17) 0.021(2) 0.0039(14) 0.012(3) 0.003(2)
O4 0.042(3) 0.0052(16) 0.038(3) -0.0115(18) 0.013(4) -0.006(3)
O5 0.016(2) 0.026(2) 0.021(2) 0.0056(18) 0.005(3) 0.005(3)
O6 0.017(3) 0.035(3) 0.019(3) 0.004(2) 0.010(3) 0.004(3)
O7 0.029(3) 0.028(2) 0.015(2) 0.0058(19) -0.009(2) 0.017(3)
O8 0.015(3) 0.020(2) 0.026(3) -0.0073(19) 0.006(2) -0.006(2)
O9 0.015(3) 0.039(3) 0.028(3) 0.012(2) -0.003(2) -0.006(2)
O10 0.0291(19) 0.0099(12) 0.0343(19) 0.012(2) -0.003(5) 0.0014(12)
O11 0.019(3) 0.0130(19) 0.025(3) -0.0062(19) -0.006(3) -0.009(2)
O12 0.047(4) 0.017(2) 0.029(3) -0.008(2) -0.028(3) 0.000(3)
O13 0.010(2) 0.0106(19) 0.036(3) -0.0045(16) 0.014(2) -0.0023(18)
O14 0.015(3) 0.020(2) 0.021(3) -0.0115(19) 0.009(2) -0.004(2)

loop_
_atom_type_symbol
_atom_type_description
_atom_type_scat_dispersion_real
_atom_type_scat_dispersion_imag
_atom_type_scat_source
O O 0.0106 0.0060 'International Tables Vol C Tables 4.2.6.8 and 6.1.1.4'
P P 0.1023 0.0942 'International Tables Vol C Tables 4.2.6.8 and 6.1.1.4'
Gd Gd -0.1653 3.9035 'International Tables Vol C Tables 4.2.6.8 and 6.1.1.4'

loop_
_geom_angle_atom_site_label_1
_geom_angle_atom_site_label_2
_geom_angle_atom_site_label_3
_geom_angle
_geom_angle_site_symmetry_1
_geom_angle_site_symmetry_3
O7 Gd1 O6 76.6(3) . .
O7 Gd1 O11 145.2(2) . .
O6 Gd1 O11 79.76(12) . .
O7 Gd1 O8 109.75(13) . .
O6 Gd1 O8 143.4(2) . .
O11 Gd1 O8 76.1(2) . .
O7 Gd1 O10 73.4(2) . .
O6 Gd1 O10 76.54(19) . .
O11 Gd1 O10 76.49(18) . .
O8 Gd1 O10 71.42(19) . .
O7 Gd1 O4 78.8(2) . .
O6 Gd1 O4 71.6(2) . .
O11 Gd1 O4 117.1(3) . .
O8 Gd1 O4 144.4(2) . .
O10 Gd1 O4 141.70(19) . .
O7 Gd1 O5 140.8(2) . .
O6 Gd1 O5 118.6(2) . .
O11 Gd1 O5 73.5(2) . .
O8 Gd1 O5 80.08(19) . .
O10 Gd1 O5 142.64(19) . .
O4 Gd1 O5 73.43(14) . .
O7 Gd1 O1 69.0(3) . .
O6 Gd1 O1 138.5(2) . .
O11 Gd1 O1 141.1(2) . .
O8 Gd1 O1 72.4(2) . .
O10 Gd1 O1 113.31(11) . .
O4 Gd1 O1 79.5(2) . .
O5 Gd1 O1 79.0(2) . .
O4 P1 O3 116.9(3) 3_767 .
O4 P1 O14 115.3(4) 3_767 .
O3 P1 O14 98.2(4) . .
O4 P1 O9 114.9(5) 3_767 .
O3 P1 O9 101.8(5) . .
O14 P1 O9 107.7(4) . .
O5 P2 O13 118.0(4) 3_767 .
O5 P2 O12 118.3(4) 3_767 .
O13 P2 O12 100.6(4) . .
O5 P2 O2 113.8(3) 3_767 .
O13 P2 O2 101.6(5) . .
O12 P2 O2 101.9(5) . .
O1 P3 O10 122.1(2) . 3_757
O1 P3 O2 107.7(5) . .
O10 P3 O2 107.7(3) 3_757 .
O1 P3 O3 112.4(4) . .
O10 P3 O3 105.9(3) 3_757 .
O2 P3 O3 98.4(2) . .
O11 P4 O6 121.29(19) 3_657 .
O11 P4 O14 110.8(4) 3_657 4_466
O6 P4 O14 105.6(3) . 4_466
O11 P4 O12 107.0(3) 3_657 2_747
O6 P4 O12 110.4(4) . 2_747
O14 P4 O12 99.5(2) 4_466 2_747
O8 P5 O7 123.2(2) 3_757 .
O8 P5 O13 106.6(3) 3_757 2_747
O7 P5 O13 109.6(4) . 2_747
O8 P5 O9 110.1(4) 3_757 4_566
O7 P5 O9 105.0(4) . 4_566
O13 P5 O9 99.9(3) 2_747 4_566
P3 O1 Gd1 129.99(16) . .
P2 O2 P3 134.8(8) . .
P1 O3 P3 130.6(7) . .
P1 O4 Gd1 160.3(5) 3_767 .
P2 O5 Gd1 166.8(5) 3_767 .
P4 O6 Gd1 149.1(4) . .
P5 O7 Gd1 146.1(3) . .
P5 O8 Gd1 149.4(3) 3_757 .
P1 O9 P5 133.8(5) . 4_565
P3 O10 Gd1 174.5(2) 3_757 .
P4 O11 Gd1 148.6(4) 3_657 .
P2 O12 P4 143.3(4) . 2_757
P2 O13 P5 135.3(4) . 2_757
P1 O14 P4 140.4(4) . 4_665

loop_
_geom_bond_atom_site_label_1
_geom_bond_atom_site_label_2
_geom_bond_distance
_geom_bond_site_symmetry_2
Gd1 O7 2.331(6) .
Gd1 O6 2.374(7) .
Gd1 O11 2.388(6) .
Gd1 O8 2.404(6) .
Gd1 O10 2.450(3) .
Gd1 O4 2.461(5) .
Gd1 O5 2.474(5) .
Gd1 O1 2.474(4) .
P1 O4 1.479(4) 3_767
P1 O3 1.565(5) .
P1 O14 1.583(7) .
P1 O9 1.588(8) .
P2 O5 1.452(5) 3_767
P2 O13 1.520(7) .
P2 O12 1.530(7) .
P2 O2 1.570(5) .
P3 O1 1.470(4) .
P3 O10 1.476(3) 3_757
P3 O2 1.582(9) .
P3 O3 1.659(8) .
P4 O11 1.468(5) 3_657
P4 O6 1.473(6) .
P4 O14 1.611(7) 4_466
P4 O12 1.617(7) 2_747
P5 O8 1.422(6) 3_757
P5 O7 1.516(6) .
P5 O13 1.591(6) 2_747
P5 O9 1.625(7) 4_566
O4 P1 1.479(4) 3_767
O5 P2 1.452(5) 3_767
O8 P5 1.422(6) 3_757
O9 P5 1.625(7) 4_565
O10 P3 1.476(3) 3_757
O11 P4 1.468(5) 3_657
O12 P4 1.617(7) 2_757
O13 P5 1.591(6) 2_757
O14 P4 1.611(7) 4_665

_cod_database_fobs_code 1560914
